data_2311295
loop_
_publ_author_name
'Ayd\?in, Abdullah'
'Akkurt, Mehmet'
'\,S\"uk\"uro\(glu, Murat'
'B\"uy\"ukg\"ung\"or, Orhan'

_publ_section_title
;
 Crystal structure of
 4-(4-chloro-phen-yl)-6-(morpholin-4-yl)pyridazin-3(2H)-one.
;
_journal_coeditor_code RZ5163
_journal_issue 'Pt 8'
_journal_name_full 'Acta crystallographica. Section E, Crystallographic communications'
_journal_page_first 944
_journal_page_last 946
_journal_paper_doi 10.1107/S2056989015012980
_journal_volume 71
_journal_year 2015
_chemical_formula_iupac 'C14 H14 Cl N3 O2'
_chemical_formula_moiety 'C14 H14 Cl N3 O2'
_chemical_formula_sum 'C14 H14 Cl N3 O2'
_chemical_formula_weight 291.73
_chemical_name_systematic
;
4-(4-Chlorophenyl)-6-(morpholin-4-yl)pyridazin-3(2<i>H</i>)-one
;
_space_group_IT_number 14
_space_group_name_Hall '-P 2ybc'
_space_group_name_H-M_alt 'P 1 21/c 1'
_symmetry_cell_setting monoclinic
_symmetry_space_group_name_Hall '-P 2ybc'
_symmetry_space_group_name_H-M 'P 1 21/c 1'
_atom_sites_solution_hydrogens geom
_atom_sites_solution_primary direct
_atom_sites_solution_secondary difmap
_cell_angle_alpha 90
_cell_angle_beta 90.149(5)
_cell_angle_gamma 90
_cell_formula_units_Z 4
_cell_length_a 13.0977(9)
_cell_length_b 7.4932(4)
_cell_length_c 14.1123(9)
_cell_measurement_reflns_used 11553
_cell_measurement_temperature 296(2)
_cell_measurement_theta_max 28.04
_cell_measurement_theta_min 1.55
_cell_volume 1385.03(15)
_computing_cell_refinement
;
X-AREA (Stoe & Cie, 2002)
;
_computing_data_collection
;
X-AREA (Stoe & Cie, 2002)
;
_computing_data_reduction
;
X-RED32 (Stoe & Cie, 2002)
;
_computing_molecular_graphics
;
ORTEP-3 for Windows (Farrugia, 2012)
;
_computing_publication_material
;
WinGX (Farrugia, 2012) and PLATON (Spek, 2009)
;
_computing_structure_refinement
;
SHELXL97 (Sheldrick, 2008)
;
_computing_structure_solution
;
SHELXS97 (Sheldrick, 2008)
;
_diffrn_ambient_temperature 296(2)
_diffrn_detector_area_resol_mean 6.67
_diffrn_measured_fraction_theta_full 1.000
_diffrn_measured_fraction_theta_max 1.000
_diffrn_measurement_device '2-circle goniometer'
_diffrn_measurement_device_type 'Stoe IPDS 2'
_diffrn_measurement_method '\w scans'
_diffrn_radiation_monochromator 'plane graphite'
_diffrn_radiation_type 'Mo K\a'
_diffrn_radiation_wavelength 0.71073
_diffrn_reflns_av_R_equivalents 0.0280
_diffrn_reflns_av_sigmaI/netI 0.0215
_diffrn_reflns_limit_h_max 16
_diffrn_reflns_limit_h_min -16
_diffrn_reflns_limit_k_max 9
_diffrn_reflns_limit_k_min -9
_diffrn_reflns_limit_l_max 17
_diffrn_reflns_limit_l_min -17
_diffrn_reflns_number 8760
_diffrn_reflns_reduction_process
;
;
_diffrn_reflns_theta_full 26.50
_diffrn_reflns_theta_max 26.50
_diffrn_reflns_theta_min 1.55
_exptl_absorpt_coefficient_mu 0.281
_exptl_absorpt_correction_T_max 0.978
_exptl_absorpt_correction_T_min 0.880
_exptl_absorpt_correction_type integration
_exptl_absorpt_process_details
;
(XRED-32; Stoe & Cie, 2002)
;
_exptl_crystal_colour yellow
_exptl_crystal_density_diffrn 1.399
_exptl_crystal_density_method 'Not Measured'
_exptl_crystal_description prism
_exptl_crystal_F_000 608
_exptl_crystal_size_max 0.800
_exptl_crystal_size_mid 0.380
_exptl_crystal_size_min 0.080
_refine_diff_density_max 0.138
_refine_diff_density_min -0.229
_refine_ls_extinction_method none
_refine_ls_goodness_of_fit_ref 1.043
_refine_ls_hydrogen_treatment constr
_refine_ls_matrix_type full
_refine_ls_number_parameters 181
_refine_ls_number_reflns 2868
_refine_ls_number_restraints 0
_refine_ls_restrained_S_all 1.043
_refine_ls_R_factor_all 0.0514
_refine_ls_R_factor_gt 0.0389
_refine_ls_shift/su_max 0.000
_refine_ls_shift/su_mean 0.000
_refine_ls_structure_factor_coef Fsqd
_refine_ls_weighting_details 'calc w=1/[\s^2^(Fo^2^)+(0.0578P)^2^+0.1445P] where P=(Fo^2^+2Fc^2^)/3'
_refine_ls_weighting_scheme calc
_refine_ls_wR_factor_gt 0.0993
_refine_ls_wR_factor_ref 0.1056
_reflns_number_gt 2267
_reflns_number_total 2868
_reflns_threshold_expression I>2\s(I)
_cod_data_source_file rz5163sup1.cif
_cod_data_source_block I
_cod_original_sg_symbol_H-M 'P 21/c'
_cod_database_code 2311295

loop_
_symmetry_equiv_pos_site_id
_symmetry_equiv_pos_as_xyz
1 x,y,z
2 -x,1/2+y,1/2-z
3 -x,-y,-z
4 x,1/2-y,1/2+z

loop_
_atom_site_aniso_label
_atom_site_aniso_U_11
_atom_site_aniso_U_22
_atom_site_aniso_U_33
_atom_site_aniso_U_12
_atom_site_aniso_U_13
_atom_site_aniso_U_23
Cl1 0.0672(3) 0.1570(6) 0.0753(3) -0.0021(3) -0.0358(2) 0.0166(3)
O1 0.0438(5) 0.0619(6) 0.0358(5) -0.0068(5) 0.0003(4) 0.0016(4)
O2 0.0386(5) 0.0910(10) 0.0996(10) 0.0011(6) 0.0060(6) 0.0097(8)
N1 0.0441(6) 0.0552(7) 0.0370(6) -0.0050(5) -0.0037(4) 0.0043(5)
N2 0.0401(6) 0.0511(7) 0.0482(6) -0.0027(5) -0.0062(5) 0.0051(5)
N3 0.0353(6) 0.0576(8) 0.0569(7) -0.0008(5) -0.0028(5) 0.0103(6)
C1 0.0399(7) 0.0394(7) 0.0390(6) -0.0022(5) -0.0027(5) 0.0050(5)
C2 0.0474(8) 0.0604(9) 0.0422(7) 0.0042(7) 0.0001(6) 0.0033(6)
C3 0.0631(9) 0.0735(11) 0.0389(7) -0.0033(8) -0.0075(6) 0.0036(7)
C4 0.0480(8) 0.0671(11) 0.0537(8) -0.0070(7) -0.0159(6) 0.0131(7)
C5 0.0378(7) 0.0626(10) 0.0598(9) 0.0002(6) -0.0038(6) 0.0085(7)
C6 0.0405(7) 0.0524(8) 0.0437(7) -0.0010(6) -0.0017(5) 0.0017(6)
C7 0.0389(6) 0.0372(7) 0.0386(7) 0.0030(5) -0.0018(5) 0.0009(5)
C8 0.0411(6) 0.0404(7) 0.0365(6) -0.0006(5) -0.0019(5) -0.0023(5)
C9 0.0371(6) 0.0403(7) 0.0496(7) 0.0024(5) -0.0029(5) 0.0037(6)
C10 0.0399(7) 0.0441(8) 0.0440(7) 0.0039(6) -0.0010(5) 0.0079(6)
C11 0.0414(8) 0.0720(11) 0.0740(11) -0.0014(7) -0.0124(7) 0.0149(9)
C12 0.0418(8) 0.0806(13) 0.0947(14) -0.0067(8) -0.0117(8) 0.0124(11)
C13 0.0474(9) 0.1222(19) 0.0809(13) -0.0066(10) 0.0089(8) 0.0210(13)
C14 0.0456(9) 0.1111(16) 0.0669(11) -0.0097(9) 0.0074(8) 0.0022(11)

loop_
_atom_site_type_symbol
_atom_site_label
_atom_site_fract_x
_atom_site_fract_y
_atom_site_fract_z
_atom_site_U_iso_or_equiv
_atom_site_thermal_displace_type
_atom_site_calc_flag
_atom_site_refinement_flags
_atom_site_occupancy
Cl Cl1 0.16215(4) 0.21784(11) 0.00258(4) 0.0999(2) Uani d . 1.000
O O1 0.42246(7) 0.04185(14) 0.40107(6) 0.0472(3) Uani d . 1.000
O O2 0.99398(9) 0.3320(2) 0.22281(11) 0.0764(5) Uani d . 1.000
N N1 0.58954(8) 0.10751(17) 0.41972(8) 0.0454(4) Uani d . 1.000
N N2 0.68499(9) 0.16004(17) 0.39371(8) 0.0465(4) Uani d . 1.000
N N3 0.78867(9) 0.28188(18) 0.27895(9) 0.0499(4) Uani d . 1.000
C C1 0.42580(10) 0.17384(18) 0.20628(9) 0.0394(4) Uani d . 1.000
C C2 0.43734(11) 0.1304(2) 0.11136(10) 0.0500(5) Uani d . 1.000
C C3 0.35657(13) 0.1423(2) 0.04893(11) 0.0585(5) Uani d . 1.000
C C4 0.26364(12) 0.1993(2) 0.08154(11) 0.0563(5) Uani d . 1.000
C C5 0.24891(11) 0.2423(2) 0.17507(12) 0.0534(5) Uani d . 1.000
C C6 0.33006(10) 0.2283(2) 0.23759(10) 0.0455(4) Uani d . 1.000
C C7 0.51501(10) 0.16802(18) 0.27082(9) 0.0382(4) Uani d . 1.000
C C8 0.50364(10) 0.10152(19) 0.36713(9) 0.0393(4) Uani d . 1.000
C C9 0.69357(10) 0.21801(19) 0.30668(10) 0.0423(4) Uani d . 1.000
C C10 0.60866(10) 0.22402(19) 0.24347(10) 0.0427(4) Uani d . 1.000
C C11 0.87216(12) 0.2561(3) 0.34556(13) 0.0625(6) Uani d . 1.000
C C12 0.96240(13) 0.3681(3) 0.31683(15) 0.0724(7) Uani d . 1.000
C C13 0.91285(13) 0.3718(4) 0.16077(15) 0.0835(8) Uani d . 1.000
C C14 0.81944(13) 0.2585(3) 0.18073(14) 0.0745(7) Uani d . 1.000
H H1 0.58330 0.07350 0.47760 0.0550 Uiso c R 1.000
H H2 0.50070 0.09260 0.08950 0.0600 Uiso c R 1.000
H H3 0.36500 0.11210 -0.01450 0.0700 Uiso c R 1.000
H H5 0.18530 0.28040 0.19610 0.0640 Uiso c R 1.000
H H6 0.32050 0.25550 0.30120 0.0550 Uiso c R 1.000
H H10 0.61770 0.26720 0.18230 0.0510 Uiso c R 1.000
H H11A 0.89160 0.13120 0.34680 0.0750 Uiso c R 1.000
H H11B 0.85030 0.28970 0.40870 0.0750 Uiso c R 1.000
H H12A 0.94450 0.49330 0.32220 0.0870 Uiso c R 1.000
H H12B 1.01870 0.34500 0.35990 0.0870 Uiso c R 1.000
H H13A 0.93470 0.35190 0.09600 0.1000 Uiso c R 1.000
H H13B 0.89500 0.49690 0.16710 0.1000 Uiso c R 1.000
H H14A 0.76410 0.29350 0.13890 0.0890 Uiso c R 1.000
H H14B 0.83490 0.13390 0.16890 0.0890 Uiso c R 1.000

loop_
_atom_type_symbol
_atom_type_description
_atom_type_scat_dispersion_real
_atom_type_scat_dispersion_imag
_atom_type_scat_source
C C 0.0033 0.0016 ' International Tables Vol C Tables 4.2.6.8 and 6.1.1.4'
H H 0.0000 0.0000 ' International Tables Vol C Tables 4.2.6.8 and 6.1.1.4'
Cl Cl 0.1484 0.1585 ' International Tables Vol C Tables 4.2.6.8 and 6.1.1.4'
N N 0.0061 0.0033 ' International Tables Vol C Tables 4.2.6.8 and 6.1.1.4'
O O 0.0106 0.0060 ' International Tables Vol C Tables 4.2.6.8 and 6.1.1.4'

loop_
_exptl_crystal_face_index_h
_exptl_crystal_face_index_k
_exptl_crystal_face_index_l
_exptl_crystal_face_perp_dist
0 0 1 0.1140
0 0 -1 0.1520
1 0 0 0.0850
-1 0 0 0.0150
0 5 3 0.4010
0 1 -1 0.3280
-1 -2 0 0.4280

loop_
_geom_angle_atom_site_label_1
_geom_angle_atom_site_label_2
_geom_angle_atom_site_label_3
_geom_angle
_geom_angle_publ_flag
C12 O2 C13 108.69(14) no
N2 N1 C8 128.84(11) no
N1 N2 C9 115.48(11) no
C9 N3 C11 116.43(13) no
C9 N3 C14 118.48(13) no
C11 N3 C14 112.98(13) no
C8 N1 H1 116.00 no
N2 N1 H1 116.00 no
C2 C1 C7 119.96(12) no
C2 C1 C6 118.42(12) no
C6 C1 C7 121.58(12) no
C1 C2 C3 121.12(14) no
C2 C3 C4 119.11(14) no
Cl1 C4 C3 119.21(12) no
Cl1 C4 C5 119.25(12) no
C3 C4 C5 121.54(15) no
C4 C5 C6 119.06(14) no
C1 C6 C5 120.73(13) no
C8 C7 C10 117.86(12) no
C1 C7 C10 122.00(12) no
C1 C7 C8 120.14(11) no
O1 C8 N1 120.72(12) no
O1 C8 C7 124.71(12) no
N1 C8 C7 114.57(12) no
N2 C9 N3 117.23(12) no
N3 C9 C10 120.73(13) no
N2 C9 C10 121.98(12) no
C7 C10 C9 121.21(13) no
N3 C11 C12 109.97(16) no
O2 C12 C11 112.14(16) no
O2 C13 C14 111.97(19) no
N3 C14 C13 109.58(16) no
C1 C2 H2 119.00 no
C3 C2 H2 119.00 no
C2 C3 H3 120.00 no
C4 C3 H3 120.00 no
C4 C5 H5 120.00 no
C6 C5 H5 120.00 no
C1 C6 H6 120.00 no
C5 C6 H6 120.00 no
C7 C10 H10 119.00 no
C9 C10 H10 119.00 no
N3 C11 H11A 110.00 no
N3 C11 H11B 110.00 no
C12 C11 H11A 110.00 no
C12 C11 H11B 110.00 no
H11A C11 H11B 108.00 no
O2 C12 H12A 109.00 no
O2 C12 H12B 109.00 no
C11 C12 H12A 109.00 no
C11 C12 H12B 109.00 no
H12A C12 H12B 108.00 no
O2 C13 H13A 109.00 no
O2 C13 H13B 109.00 no
C14 C13 H13A 109.00 no
C14 C13 H13B 109.00 no
H13A C13 H13B 108.00 no
N3 C14 H14A 110.00 no
N3 C14 H14B 110.00 no
C13 C14 H14A 110.00 no
C13 C14 H14B 110.00 no
H14A C14 H14B 108.00 no

loop_
_geom_bond_atom_site_label_1
_geom_bond_atom_site_label_2
_geom_bond_distance
_geom_bond_publ_flag
Cl1 C4 1.7379(17) no
O1 C8 1.2500(16) no
O2 C12 1.417(3) no
O2 C13 1.407(2) no
N1 N2 1.3620(16) no
N1 C8 1.3470(17) no
N2 C9 1.3079(18) no
N3 C9 1.3915(18) no
N3 C11 1.453(2) no
N3 C14 1.455(2) no
N1 H1 0.8600 no
C1 C2 1.3872(19) no
C1 C6 1.3918(19) no
C1 C7 1.4803(18) no
C2 C3 1.378(2) no
C3 C4 1.371(2) no
C4 C5 1.373(2) no
C5 C6 1.384(2) no
C7 C8 1.4556(18) no
C7 C10 1.3535(19) no
C9 C10 1.4246(19) no
C11 C12 1.506(3) no
C13 C14 1.516(3) no
C2 H2 0.9300 no
C3 H3 0.9300 no
C5 H5 0.9300 no
C6 H6 0.9300 no
C10 H10 0.9300 no
C11 H11A 0.9700 no
C11 H11B 0.9700 no
C12 H12A 0.9700 no
C12 H12B 0.9700 no
C13 H13A 0.9700 no
C13 H13B 0.9700 no
C14 H14A 0.9700 no
C14 H14B 0.9700 no

loop_
_geom_hbond_atom_site_label_D
_geom_hbond_atom_site_label_H
_geom_hbond_atom_site_label_A
_geom_hbond_site_symmetry_A
_geom_hbond_distance_DH
_geom_hbond_distance_HA
_geom_hbond_distance_DA
_geom_hbond_angle_DHA
_geom_hbond_publ_flag
N1 H1 O1 3_656 0.86 1.9200 2.7705(15) 170 yes
C5 H5 O2 1_455 0.93 2.5600 3.4737(19) 166 yes
C6 H6 O1 . 0.93 2.5100 2.9538(17) 109 yes
C10 H10 O1 2_655 0.93 2.4300 3.1614(17) 136 yes
C12 H12B Cl1 4_655 0.97 2.7900 3.754(2) 173 yes

loop_
_geom_torsion_atom_site_label_1
_geom_torsion_atom_site_label_2
_geom_torsion_atom_site_label_3
_geom_torsion_atom_site_label_4
_geom_torsion
_geom_torsion_publ_flag
C13 O2 C12 C11 60.9(2) no
C12 O2 C13 C14 -61.1(2) no
C8 N1 N2 C9 2.5(2) no
N2 N1 C8 C7 -2.9(2) no
N2 N1 C8 O1 176.78(13) no
N1 N2 C9 C10 -0.5(2) no
N1 N2 C9 N3 176.65(12) no
C11 N3 C9 C10 -175.00(15) no
C14 N3 C11 C12 51.2(2) no
C9 N3 C11 C12 -166.70(15) no
C11 N3 C9 N2 7.8(2) no
C14 N3 C9 N2 147.76(15) no
C11 N3 C14 C13 -51.3(2) no
C14 N3 C9 C10 -35.0(2) no
C9 N3 C14 C13 167.46(16) no
C2 C1 C7 C8 -141.00(14) no
C7 C1 C2 C3 -177.11(13) no
C6 C1 C2 C3 0.7(2) no
C6 C1 C7 C8 41.30(19) no
C2 C1 C6 C5 -1.3(2) no
C7 C1 C6 C5 176.41(13) no
C2 C1 C7 C10 39.3(2) no
C6 C1 C7 C10 -138.37(15) no
C1 C2 C3 C4 0.5(2) no
C2 C3 C4 Cl1 178.98(12) no
C2 C3 C4 C5 -0.9(2) no
C3 C4 C5 C6 0.3(2) no
Cl1 C4 C5 C6 -179.64(12) no
C4 C5 C6 C1 0.9(2) no
C1 C7 C8 O1 2.1(2) no
C10 C7 C8 O1 -178.24(14) no
C10 C7 C8 N1 1.46(19) no
C8 C7 C10 C9 0.1(2) no
C1 C7 C10 C9 179.78(13) no
C1 C7 C8 N1 -178.23(12) no
N3 C9 C10 C7 -177.67(13) no
N2 C9 C10 C7 -0.6(2) no
N3 C11 C12 O2 -55.9(2) no
O2 C13 C14 N3 56.5(2) no
